data_4334812
loop_
_publ_author_name
'Ayuk M. Ako'
'Boris Burger'
'Yanhua Lan'
'Valeriu Mereacre'
'Rodolphe Cl\'erac'
'Gernot Buth'
'Silvia G\'omez-Coca'
'Eliseo Ruiz'
'Christopher E. Anson'
'Annie K. Powell'

_publ_contact_author
; 
'Annie K. Powell'
;
_publ_contact_author_email annie.powell@kit.edu
_publ_contact_author_phone '+49 721 608 42135'
_publ_section_title
;
 Magnetic Interactions Mediated by Diamagnetic Cations in [Mn18M] (M=
 Sr2+, Y3+, Cd2+, and Lu3+) Coordination Clusters
;
_journal_name_full 'Inorganic Chemistry'
_journal_page_first 5764
_journal_page_last 5774
_journal_paper_doi 10.1021/ic3025588
_journal_volume 52
_journal_year 2013
_chemical_formula_moiety '(C120 H138 Cl0.5 Mn18 N28.5 O44 Sr), 2(Cl), 15(C H4 O)'
_chemical_formula_sum 'C135 H198 Cl2.5 Mn18 N28.5 O59 Sr'
_chemical_formula_weight 4329.38
_chemical_name_systematic
; 
 ? 
;
_space_group_IT_number 148
_symmetry_cell_setting trigonal
_symmetry_space_group_name_Hall '-R 3'
_symmetry_space_group_name_H-M 'R -3 :H'
_atom_sites_solution_hydrogens geom
_atom_sites_solution_primary direct
_atom_sites_solution_secondary difmap
_audit_creation_method SHELXL-97
_cell_angle_alpha 90.00
_cell_angle_beta 90.00
_cell_angle_gamma 120.00
_cell_formula_units_Z 3
_cell_length_a 20.8150(16)
_cell_length_b 20.8150(16)
_cell_length_c 35.285(5)
_cell_measurement_reflns_used 5542
_cell_measurement_temperature 100(2)
_cell_measurement_theta_max 26.59
_cell_measurement_theta_min 2.53
_cell_volume 13240(2)
_computing_cell_refinement 'SMART-NT 5.6 (Bruker AXS Inc., 2005)'
_computing_data_collection 'SMART-NT 5.6 (Bruker AXS Inc., 2005)'
_computing_data_reduction 'SAINT+ 6.45 (Bruker AXS Inc., 2003)'
_computing_molecular_graphics 'SHELXTL 6.14 (BrukerAXS Inc., 2003)'
_computing_publication_material 'SHELXTL 6.14 (BrukerAXS Inc., 2003)'
_computing_structure_refinement 'SHELXTL 6.14 (BrukerAXS Inc., 2003)'
_computing_structure_solution 'SHELXTL 6.14 (BrukerAXS Inc., 2003)'
_diffrn_ambient_temperature 100(2)
_diffrn_detector_area_resol_mean 8.333
_diffrn_measured_fraction_theta_full 0.996
_diffrn_measured_fraction_theta_max 0.996
_diffrn_measurement_device_type 'Bruker SMART Apex'
_diffrn_measurement_method 'CCD area detector'
_diffrn_radiation_monochromator graphite
_diffrn_radiation_source 'rotating anode'
_diffrn_radiation_type MoK\a
_diffrn_radiation_wavelength 0.71073
_diffrn_reflns_av_R_equivalents 0.0599
_diffrn_reflns_av_sigmaI/netI 0.0874
_diffrn_reflns_limit_h_max 12
_diffrn_reflns_limit_h_min -24
_diffrn_reflns_limit_k_max 22
_diffrn_reflns_limit_k_min -23
_diffrn_reflns_limit_l_max 36
_diffrn_reflns_limit_l_min -41
_diffrn_reflns_number 12245
_diffrn_reflns_theta_full 25.00
_diffrn_reflns_theta_max 25.03
_diffrn_reflns_theta_min 1.96
_exptl_absorpt_coefficient_mu 1.663
_exptl_absorpt_correction_T_max 0.856
_exptl_absorpt_correction_T_min 0.742
_exptl_absorpt_correction_type multi-scan
_exptl_absorpt_process_details 'SADABS (Bruker AXS Inc., 2005)'
_exptl_crystal_colour black
_exptl_crystal_density_diffrn 1.629
_exptl_crystal_description block
_exptl_crystal_F_000 6630
_exptl_crystal_size_max 0.17
_exptl_crystal_size_mid 0.14
_exptl_crystal_size_min 0.11
_platon_squeeze_details
;
P. van der Sluis & A.L. Spek, Acta Cryst. 1990, A46, 194
;
_refine_diff_density_max 2.061
_refine_diff_density_min -0.595
_refine_diff_density_rms 0.151
_refine_ls_extinction_method none
_refine_ls_goodness_of_fit_ref 0.977
_refine_ls_hydrogen_treatment mixed
_refine_ls_matrix_type full
_refine_ls_number_parameters 354
_refine_ls_number_reflns 5179
_refine_ls_number_restraints 18
_refine_ls_restrained_S_all 0.982
_refine_ls_R_factor_all 0.1146
_refine_ls_R_factor_gt 0.0739
_refine_ls_shift/su_max 0.000
_refine_ls_shift/su_mean 0.000
_refine_ls_structure_factor_coef Fsqd
_refine_ls_weighting_details 'calc w=1/[\s^2^(Fo^2^)+(0.1367P)^2^+0.0000P] where P=(Fo^2^+2Fc^2^)/3'
_refine_ls_weighting_scheme calc
_refine_ls_wR_factor_gt 0.2001
_refine_ls_wR_factor_ref 0.2221
_reflns_number_gt 2959
_reflns_number_total 5179
_reflns_threshold_expression >2sigma(I)
_cod_data_source_file ic3025588_si_002_1.cif
_cod_data_source_block bb130s
_cod_original_sg_symbol_H-M 'R -3:H'
_cod_database_code 4334812

loop_
_symmetry_equiv_pos_as_xyz
'x, y, z'
'-y, x-y, z'
'-x+y, -x, z'
'x+2/3, y+1/3, z+1/3'
'-y+2/3, x-y+1/3, z+1/3'
'-x+y+2/3, -x+1/3, z+1/3'
'x+1/3, y+2/3, z+2/3'
'-y+1/3, x-y+2/3, z+2/3'
'-x+y+1/3, -x+2/3, z+2/3'
'-x, -y, -z'
'y, -x+y, -z'
'x-y, x, -z'
'-x+2/3, -y+1/3, -z+1/3'
'y+2/3, -x+y+1/3, -z+1/3'
'x-y+2/3, x+1/3, -z+1/3'
'-x+1/3, -y+2/3, -z+2/3'
'y+1/3, -x+y+2/3, -z+2/3'
'x-y+1/3, x+2/3, -z+2/3'

loop_
_atom_site_label
_atom_site_type_symbol
_atom_site_fract_x
_atom_site_fract_y
_atom_site_fract_z
_atom_site_U_iso_or_equiv
_atom_site_adp_type
_atom_site_occupancy
_atom_site_symmetry_multiplicity
_atom_site_calc_flag
_atom_site_refinement_flags
_atom_site_disorder_assembly
_atom_site_disorder_group
Sr1 Sr 0.6667 0.3333 0.3333 0.0316(4) Uani 1 6 d S . .
Mn2 Mn 0.76759(5) 0.40387(5) 0.24646(3) 0.0294(3) Uani 1 1 d . . .
Mn3 Mn 0.73333(5) 0.29960(5) 0.17011(3) 0.0299(3) Uani 1 1 d . . .
Mn4 Mn 0.87347(6) 0.47335(6) 0.16968(3) 0.0377(3) Uani 1 1 d . . .
O1 O 0.6667 0.3333 0.25800(19) 0.0310(17) Uani 1 3 d S . .
O2 O 0.7560(2) 0.3931(2) 0.19182(11) 0.0302(10) Uani 1 1 d . . .
O3 O 0.8635(2) 0.4844(2) 0.23398(12) 0.0352(11) Uani 1 1 d . . .
C1 C 0.9108(4) 0.5367(4) 0.25921(19) 0.0419(17) Uani 1 1 d . . .
C2 C 0.9131(4) 0.5151(4) 0.29709(19) 0.0394(16) Uani 1 1 d . . .
C3 C 0.9626(4) 0.5700(4) 0.3217(2) 0.0497(19) Uani 1 1 d . . .
H3A H 0.9637 0.5572 0.3475 0.060 Uiso 1 1 calc R . .
C4 C 1.0114(4) 0.6440(4) 0.3102(2) 0.055(2) Uani 1 1 d . . .
C5 C 1.0040(4) 0.6605(5) 0.2724(2) 0.058(2) Uani 1 1 d . . .
H5A H 1.0353 0.7098 0.2636 0.070 Uiso 1 1 calc R . .
C6 C 0.9544(4) 0.6097(4) 0.24754(19) 0.0403(17) Uani 1 1 d . . .
C7 C 0.8616(4) 0.4377(4) 0.30939(19) 0.0431(17) Uani 1 1 d . . .
H7A H 0.8784 0.4047 0.2986 0.052 Uiso 1 1 calc R . .
H7B H 0.8635 0.4350 0.3374 0.052 Uiso 1 1 calc R . .
O4 O 0.7876(2) 0.4118(2) 0.29818(11) 0.0350(11) Uani 1 1 d . . .
C8 C 0.9451(4) 0.6321(4) 0.20811(19) 0.0462(18) Uani 1 1 d . . .
H8A H 0.8938 0.6225 0.2052 0.055 Uiso 1 1 calc R . .
H8B H 0.9791 0.6861 0.2050 0.055 Uiso 1 1 calc R . .
O5 O 0.9599(3) 0.5931(3) 0.17850(13) 0.0502(13) Uani 1 1 d D . .
H5 H 1.0108(18) 0.606(4) 0.186(2) 0.060 Uiso 1 1 d D . .
C9 C 1.0686(6) 0.6982(6) 0.3361(3) 0.089(3) Uani 1 1 d . . .
H9A H 1.1158 0.6997 0.3315 0.133 Uiso 1 1 calc R . .
H9B H 1.0532 0.6833 0.3624 0.133 Uiso 1 1 calc R . .
H9C H 1.0748 0.7474 0.3317 0.133 Uiso 1 1 calc R . .
O6 O 0.8227(2) 0.3547(2) 0.14182(12) 0.0359(11) Uani 1 1 d . . .
C10 C 0.8254(4) 0.3307(4) 0.10628(18) 0.0387(17) Uani 1 1 d . . .
C11 C 0.8498(4) 0.3806(4) 0.0766(2) 0.0442(18) Uani 1 1 d . . .
C12 C 0.8525(5) 0.3562(5) 0.0410(2) 0.058(2) Uani 1 1 d . . .
H12A H 0.8697 0.3910 0.0208 0.069 Uiso 1 1 calc R . .
C13 C 0.8316(5) 0.2833(5) 0.0328(2) 0.064(2) Uani 1 1 d . . .
C14 C 0.8065(5) 0.2338(5) 0.0638(2) 0.058(2) Uani 1 1 d . . .
H14A H 0.7914 0.1831 0.0594 0.070 Uiso 1 1 calc R . .
C15 C 0.8031(4) 0.2560(4) 0.10024(19) 0.0395(17) Uani 1 1 d . . .
C16 C 0.7731(4) 0.2021(4) 0.13234(19) 0.0412(17) Uani 1 1 d . . .
H16A H 0.7541 0.1512 0.1225 0.049 Uiso 1 1 calc R . .
H16B H 0.8135 0.2129 0.1506 0.049 Uiso 1 1 calc R . .
O7 O 0.7143(2) 0.2065(2) 0.15141(12) 0.0370(11) Uani 1 1 d . . .
C17 C 0.8682(5) 0.4603(4) 0.0822(2) 0.053(2) Uani 1 1 d . . .
H17A H 0.8883 0.4874 0.0581 0.064 Uiso 1 1 calc R . .
H17B H 0.8216 0.4604 0.0876 0.064 Uiso 1 1 calc R . .
O8 O 0.9203(3) 0.4999(3) 0.11194(15) 0.0558(14) Uani 1 1 d D . .
H8 H 0.966(3) 0.501(4) 0.101(2) 0.067 Uiso 1 1 d D . .
C18 C 0.8375(7) 0.2574(6) -0.0071(3) 0.101(4) Uani 1 1 d . . .
H18A H 0.8476 0.2967 -0.0254 0.152 Uiso 1 1 calc R . .
H18B H 0.7907 0.2127 -0.0136 0.152 Uiso 1 1 calc R . .
H18C H 0.8780 0.2462 -0.0077 0.152 Uiso 1 1 calc R . .
N11 N 0.6667 0.3333 0.1266(3) 0.028(2) Uani 1 3 d SD . .
N12 N 0.6667 0.3333 0.0948(3) 0.040(2) Uani 1 3 d SD . .
N13 N 0.6667 0.3333 0.0617(3) 0.070(4) Uani 1 3 d SD . .
N21 N 0.7701(5) 0.2919(5) 0.2341(3) 0.039(2) Uani 0.92 1 d PDU . 1
N22 N 0.8105(5) 0.2739(4) 0.2410(2) 0.0402(18) Uani 0.92 1 d PDU A 1
N23 N 0.8535(5) 0.2538(5) 0.2489(2) 0.082(3) Uani 0.92 1 d PDU A 1
Cl2 Cl 0.789(2) 0.285(3) 0.2384(14) 0.028(7) Uiso 0.08 1 d PU . 2
N1 N 0.9573(4) 0.4434(4) 0.1894(2) 0.063(2) Uani 1 1 d . . .
C19 C 0.9808(6) 0.4136(6) 0.2081(3) 0.075(3) Uani 1 1 d . . .
C20 C 1.0188(7) 0.3830(7) 0.2311(3) 0.105(4) Uani 1 1 d . . .
H20A H 1.0054 0.3335 0.2218 0.157 Uiso 1 1 calc R . .
H20B H 1.0036 0.3795 0.2577 0.157 Uiso 1 1 calc R . .
H20C H 1.0726 0.4157 0.2292 0.157 Uiso 1 1 calc R . .
O21 O 1.1125(6) 0.6442(6) 0.1823(3) 0.147(3) Uiso 1 1 d D . .
C21 C 1.1192(17) 0.6040(16) 0.2188(7) 0.286(14) Uiso 1 1 d D . .
Cl31 Cl 1.0643(13) 0.5378(12) 0.0753(7) 0.229(8) Uiso 0.33 1 d PD B 1
O31B O 1.0610(6) 0.5203(6) 0.1081(3) 0.087(3) Uiso 0.67 1 d PD C 2
C31B C 1.122(2) 0.548(2) 0.0751(9) 0.233(17) Uiso 0.67 1 d PD C 2

loop_
_atom_site_aniso_label
_atom_site_aniso_U_11
_atom_site_aniso_U_22
_atom_site_aniso_U_33
_atom_site_aniso_U_23
_atom_site_aniso_U_13
_atom_site_aniso_U_12
Sr1 0.0374(6) 0.0374(6) 0.0200(7) 0.000 0.000 0.0187(3)
Mn2 0.0327(6) 0.0349(6) 0.0206(5) 0.0002(4) -0.0008(4) 0.0169(5)
Mn3 0.0351(6) 0.0340(6) 0.0214(5) 0.0012(4) 0.0023(4) 0.0179(5)
Mn4 0.0514(7) 0.0339(6) 0.0257(6) -0.0006(4) -0.0083(5) 0.0198(5)
O1 0.033(3) 0.033(3) 0.026(4) 0.000 0.000 0.0167(13)
O2 0.034(2) 0.037(2) 0.018(2) 0.0025(18) 0.0025(18) 0.016(2)
O3 0.036(3) 0.038(3) 0.029(2) 0.000(2) -0.0038(19) 0.016(2)
C1 0.040(4) 0.053(5) 0.030(4) -0.004(3) -0.009(3) 0.022(4)
C2 0.039(4) 0.039(4) 0.037(4) -0.001(3) -0.009(3) 0.018(3)
C3 0.052(5) 0.064(5) 0.035(4) 0.006(4) -0.007(3) 0.030(4)
C4 0.055(5) 0.042(5) 0.045(5) -0.002(4) -0.010(4) 0.007(4)
C5 0.059(5) 0.057(5) 0.046(5) 0.005(4) -0.008(4) 0.020(4)
C6 0.041(4) 0.042(4) 0.034(4) 0.003(3) -0.001(3) 0.018(4)
C7 0.044(4) 0.056(5) 0.029(4) 0.001(3) -0.003(3) 0.025(4)
O4 0.036(3) 0.045(3) 0.020(2) 0.0014(19) -0.0033(19) 0.017(2)
C8 0.050(5) 0.042(4) 0.039(4) 0.003(3) -0.001(3) 0.017(4)
O5 0.060(3) 0.054(3) 0.037(3) 0.002(2) 0.003(2) 0.029(3)
C9 0.078(7) 0.080(7) 0.066(6) -0.011(5) -0.031(5) 0.007(6)
O6 0.035(3) 0.043(3) 0.030(2) 0.007(2) 0.004(2) 0.019(2)
C10 0.038(4) 0.048(4) 0.031(4) 0.005(3) 0.013(3) 0.022(3)
C11 0.054(5) 0.047(4) 0.035(4) 0.006(3) 0.006(3) 0.028(4)
C12 0.079(6) 0.050(5) 0.043(5) 0.011(4) 0.017(4) 0.031(5)
C13 0.099(7) 0.060(6) 0.036(4) 0.010(4) 0.029(4) 0.042(5)
C14 0.068(6) 0.053(5) 0.049(5) 0.005(4) 0.021(4) 0.027(4)
C15 0.044(4) 0.038(4) 0.035(4) 0.003(3) 0.013(3) 0.019(3)
C16 0.049(4) 0.046(4) 0.037(4) 0.004(3) 0.008(3) 0.030(4)
O7 0.039(3) 0.034(3) 0.035(3) 0.004(2) 0.013(2) 0.016(2)
C17 0.075(6) 0.051(5) 0.036(4) 0.016(4) 0.012(4) 0.034(4)
O8 0.059(4) 0.050(3) 0.052(3) -0.002(3) 0.011(3) 0.022(3)
C18 0.150(11) 0.080(7) 0.057(6) 0.007(5) 0.033(7) 0.044(7)
N11 0.025(3) 0.025(3) 0.033(5) 0.000 0.000 0.0123(15)
N12 0.034(4) 0.034(4) 0.052(8) 0.000 0.000 0.0172(19)
N13 0.088(6) 0.088(6) 0.034(7) 0.000 0.000 0.044(3)
N21 0.039(6) 0.050(5) 0.021(4) 0.006(3) 0.003(4) 0.017(4)
N22 0.062(6) 0.045(5) 0.022(4) -0.011(3) 0.001(3) 0.033(4)
N23 0.106(7) 0.114(7) 0.070(6) -0.005(5) 0.001(5) 0.088(6)
N1 0.067(5) 0.074(5) 0.063(5) -0.021(4) -0.019(4) 0.047(4)
C19 0.083(7) 0.082(7) 0.060(6) -0.015(5) 0.000(5) 0.043(6)
C20 0.141(11) 0.120(10) 0.086(8) -0.009(7) -0.036(7) 0.091(9)

loop_
_atom_type_symbol
_atom_type_description
_atom_type_scat_dispersion_real
_atom_type_scat_dispersion_imag
_atom_type_scat_source
C C 0.0033 0.0016 'International Tables Vol C Tables 4.2.6.8 and 6.1.1.4'
H H 0.0000 0.0000 'International Tables Vol C Tables 4.2.6.8 and 6.1.1.4'
N N 0.0061 0.0033 'International Tables Vol C Tables 4.2.6.8 and 6.1.1.4'
O O 0.0106 0.0060 'International Tables Vol C Tables 4.2.6.8 and 6.1.1.4'
Cl Cl 0.1484 0.1585 'International Tables Vol C Tables 4.2.6.8 and 6.1.1.4'
Mn Mn 0.3368 0.7283 'International Tables Vol C Tables 4.2.6.8 and 6.1.1.4'
Sr Sr -1.5307 3.2498 'International Tables Vol C Tables 4.2.6.8 and 6.1.1.4'

loop_
_geom_angle_atom_site_label_1
_geom_angle_atom_site_label_2
_geom_angle_atom_site_label_3
_geom_angle
_geom_angle_site_symmetry_1
_geom_angle_site_symmetry_3
O4 Sr1 O4 180.0 18_545 3_665
O4 Sr1 O4 81.89(12) 18_545 2_655
O4 Sr1 O4 98.11(12) 3_665 2_655
O4 Sr1 O4 98.11(12) 18_545 16_655
O4 Sr1 O4 81.89(12) 3_665 16_655
O4 Sr1 O4 81.89(12) 2_655 16_655
O4 Sr1 O4 98.11(12) 18_545 17
O4 Sr1 O4 81.89(12) 3_665 17
O4 Sr1 O4 179.996(1) 2_655 17
O4 Sr1 O4 98.11(12) 16_655 17
O4 Sr1 O4 81.89(12) 18_545 .
O4 Sr1 O4 98.11(12) 3_665 .
O4 Sr1 O4 98.11(12) 2_655 .
O4 Sr1 O4 180.0 16_655 .
O4 Sr1 O4 81.89(12) 17 .
O4 Sr1 O1 60.72(9) 18_545 16_655
O4 Sr1 O1 119.28(9) 3_665 16_655
O4 Sr1 O1 119.29(9) 2_655 16_655
O4 Sr1 O1 60.72(9) 16_655 16_655
O4 Sr1 O1 60.72(9) 17 16_655
O4 Sr1 O1 119.29(9) . 16_655
O4 Sr1 O1 119.28(9) 18_545 .
O4 Sr1 O1 60.71(9) 3_665 .
O4 Sr1 O1 60.71(9) 2_655 .
O4 Sr1 O1 119.28(9) 16_655 .
O4 Sr1 O1 119.28(9) 17 .
O4 Sr1 O1 60.71(9) . .
O1 Sr1 O1 180.0 16_655 .
O4 Mn2 O3 93.40(19) . .
O4 Mn2 O1 88.3(2) . .
O3 Mn2 O1 171.65(15) . .
O4 Mn2 O2 173.34(18) . .
O3 Mn2 O2 83.51(17) . .
O1 Mn2 O2 95.6(2) . .
O4 Mn2 N21 98.7(3) . .
O3 Mn2 N21 106.9(3) . .
O1 Mn2 N21 80.9(2) . .
O2 Mn2 N21 76.6(2) . .
O4 Mn2 N21 106.2(3) . 2_655
O3 Mn2 N21 92.3(3) . 2_655
O1 Mn2 N21 79.3(2) . 2_655
O2 Mn2 N21 79.9(2) . 2_655
N21 Mn2 N21 147.5(4) . 2_655
O4 Mn2 Cl2 93.0(10) . .
O3 Mn2 Cl2 101.5(10) . .
O1 Mn2 Cl2 86.5(10) . .
O2 Mn2 Cl2 81.9(10) . .
N21 Mn2 Cl2 155.6(10) 2_655 .
O4 Mn2 Cl2 100.8(10) . 2_655
O3 Mn2 Cl2 87.0(10) . 2_655
O1 Mn2 Cl2 84.7(9) . 2_655
O2 Mn2 Cl2 85.0(10) . 2_655
N21 Mn2 Cl2 155.3(10) . 2_655
Cl2 Mn2 Cl2 163.4(15) . 2_655
O7 Mn3 O2 84.23(18) . 3_665
O7 Mn3 O6 94.29(19) . .
O2 Mn3 O6 171.88(18) 3_665 .
O7 Mn3 O2 176.20(19) . .
O2 Mn3 O2 96.1(2) 3_665 .
O6 Mn3 O2 85.87(18) . .
O7 Mn3 N11 102.77(18) . .
O2 Mn3 N11 81.31(16) 3_665 .
O6 Mn3 N11 91.27(18) . .
O2 Mn3 N11 81.02(16) . .
O7 Mn3 N21 99.7(3) . .
O2 Mn3 N21 81.7(3) 3_665 .
O6 Mn3 N21 106.4(3) . .
O2 Mn3 N21 76.6(3) . .
N11 Mn3 N21 150.1(3) . .
O7 Mn3 Cl2 94.3(10) . .
O2 Mn3 Cl2 87.3(10) 3_665 .
O6 Mn3 Cl2 100.8(10) . .
O2 Mn3 Cl2 82.0(10) . .
N11 Mn3 Cl2 158.3(9) . .
O8 Mn4 O7 87.66(19) . 2_655
O8 Mn4 N1 92.8(2) . .
O7 Mn4 N1 177.4(2) 2_655 .
O8 Mn4 O5 80.89(19) . .
O7 Mn4 O5 89.74(18) 2_655 .
N1 Mn4 O5 87.8(2) . .
O8 Mn4 O2 132.18(18) . .
O7 Mn4 O2 68.65(15) 2_655 .
N1 Mn4 O2 112.7(2) . .
O5 Mn4 O2 136.73(17) . .
O8 Mn4 O3 159.47(18) . .
O7 Mn4 O3 97.74(17) 2_655 .
N1 Mn4 O3 81.0(2) . .
O5 Mn4 O3 79.35(16) . .
O2 Mn4 O3 67.73(14) . .
O8 Mn4 O6 77.78(17) . .
O7 Mn4 O6 101.70(16) 2_655 .
N1 Mn4 O6 80.9(2) . .
O5 Mn4 O6 155.26(17) . .
O2 Mn4 O6 67.97(15) . .
O3 Mn4 O6 119.97(15) . .
Mn2 O1 Mn2 115.59(14) 3_665 .
Mn2 O1 Mn2 115.59(14) 3_665 2_655
Mn2 O1 Mn2 115.59(14) . 2_655
Mn2 O1 Sr1 102.3(2) 3_665 .
Mn2 O1 Sr1 102.3(2) . .
Mn2 O1 Sr1 102.3(2) 2_655 .
Mn3 O2 Mn3 113.2(2) 2_655 .
Mn3 O2 Mn2 114.6(2) 2_655 .
Mn3 O2 Mn2 117.8(2) . .
Mn3 O2 Mn4 101.68(17) 2_655 .
Mn3 O2 Mn4 103.55(17) . .
Mn2 O2 Mn4 103.19(18) . .
C1 O3 Mn2 124.7(4) . .
C1 O3 Mn4 130.9(4) . .
Mn2 O3 Mn4 104.30(19) . .
O3 C1 C6 119.6(6) . .
O3 C1 C2 119.0(6) . .
C6 C1 C2 121.4(6) . .
C3 C2 C1 117.1(7) . .
C3 C2 C7 122.9(6) . .
C1 C2 C7 119.9(6) . .
C2 C3 C4 123.1(7) . .
C2 C3 H3A 118.4 . .
C4 C3 H3A 118.4 . .
C5 C4 C3 115.6(7) . .
C5 C4 C9 123.1(8) . .
C3 C4 C9 121.2(7) . .
C6 C5 C4 123.6(8) . .
C6 C5 H5A 118.2 . .
C4 C5 H5A 118.2 . .
C5 C6 C1 119.1(6) . .
C5 C6 C8 121.1(7) . .
C1 C6 C8 119.8(6) . .
O4 C7 C2 113.1(6) . .
O4 C7 H7A 109.0 . .
C2 C7 H7A 109.0 . .
O4 C7 H7B 109.0 . .
C2 C7 H7B 109.0 . .
H7A C7 H7B 107.8 . .
C7 O4 Mn2 117.5(4) . .
C7 O4 Sr1 130.7(4) . .
Mn2 O4 Sr1 108.47(19) . .
O5 C8 C6 113.3(6) . .
O5 C8 H8A 108.9 . .
C6 C8 H8A 108.9 . .
O5 C8 H8B 108.9 . .
C6 C8 H8B 108.9 . .
H8A C8 H8B 107.7 . .
C8 O5 Mn4 116.4(4) . .
C8 O5 H5 99(4) . .
Mn4 O5 H5 119(4) . .
C4 C9 H9A 109.5 . .
C4 C9 H9B 109.5 . .
H9A C9 H9B 109.5 . .
C4 C9 H9C 109.5 . .
H9A C9 H9C 109.5 . .
H9B C9 H9C 109.5 . .
C10 O6 Mn3 117.9(4) . .
C10 O6 Mn4 133.4(4) . .
Mn3 O6 Mn4 101.67(18) . .
O6 C10 C11 119.4(6) . .
O6 C10 C15 119.7(6) . .
C11 C10 C15 120.9(6) . .
C12 C11 C10 119.0(7) . .
C12 C11 C17 119.5(6) . .
C10 C11 C17 121.4(6) . .
C11 C12 C13 123.4(7) . .
C11 C12 H12A 118.3 . .
C13 C12 H12A 118.3 . .
C12 C13 C14 116.0(7) . .
C12 C13 C18 122.7(7) . .
C14 C13 C18 121.3(8) . .
C15 C14 C13 122.6(8) . .
C15 C14 H14A 118.7 . .
C13 C14 H14A 118.7 . .
C14 C15 C10 118.1(6) . .
C14 C15 C16 121.7(6) . .
C10 C15 C16 120.1(6) . .
O7 C16 C15 110.8(5) . .
O7 C16 H16A 109.5 . .
C15 C16 H16A 109.5 . .
O7 C16 H16B 109.5 . .
C15 C16 H16B 109.5 . .
H16A C16 H16B 108.1 . .
C16 O7 Mn3 118.6(4) . .
C16 O7 Mn4 136.0(4) . 3_665
Mn3 O7 Mn4 105.32(19) . 3_665
O8 C17 C11 115.4(6) . .
O8 C17 H17A 108.4 . .
C11 C17 H17A 108.4 . .
O8 C17 H17B 108.4 . .
C11 C17 H17B 108.4 . .
H17A C17 H17B 107.5 . .
C17 O8 Mn4 114.7(4) . .
C17 O8 H8 99(5) . .
Mn4 O8 H8 131(5) . .
C13 C18 H18A 109.5 . .
C13 C18 H18B 109.5 . .
H18A C18 H18B 109.5 . .
C13 C18 H18C 109.5 . .
H18A C18 H18C 109.5 . .
H18B C18 H18C 109.5 . .
N12 N11 Mn3 129.83(17) . 3_665
N12 N11 Mn3 129.83(17) . 2_655
Mn3 N11 Mn3 83.4(3) 3_665 2_655
N12 N11 Mn3 129.84(17) . .
Mn3 N11 Mn3 83.4(3) 3_665 .
Mn3 N11 Mn3 83.4(3) 2_655 .
N11 N12 N13 180.000(2) . .
N22 N21 Mn2 132.8(6) . .
N22 N21 Mn3 123.3(6) . .
Mn2 N21 Mn3 86.8(3) . .
N22 N21 Mn2 130.8(6) . 3_665
Mn2 N21 Mn2 83.5(3) . 3_665
Mn3 N21 Mn2 83.2(3) . 3_665
N21 N22 N23 179.1(9) . .
Mn2 Cl2 Mn3 73.9(9) . .
Mn2 Cl2 Mn2 71.2(8) . 3_665
Mn3 Cl2 Mn2 71.1(9) . 3_665
C19 N1 Mn4 156.3(8) . .
N1 C19 C20 173.6(12) . .
C19 C20 H20A 109.5 . .
C19 C20 H20B 109.5 . .
H20A C20 H20B 109.5 . .
C19 C20 H20C 109.5 . .
H20A C20 H20C 109.5 . .
H20B C20 H20C 109.5 . .

loop_
_geom_bond_atom_site_label_1
_geom_bond_atom_site_label_2
_geom_bond_distance
_geom_bond_site_symmetry_2
Sr1 O4 2.535(4) 18_545
Sr1 O4 2.535(4) 3_665
Sr1 O4 2.535(4) 2_655
Sr1 O4 2.535(4) 16_655
Sr1 O4 2.535(4) 17
Sr1 O4 2.535(4) .
Sr1 O1 2.658(7) 16_655
Sr1 O1 2.658(7) .
Mn2 O4 1.861(4) .
Mn2 O3 1.908(4) .
Mn2 O1 1.9105(17) .
Mn2 O2 1.942(4) .
Mn2 N21 2.397(10) .
Mn2 N21 2.456(9) 2_655
Mn2 Cl2 2.74(4) .
Mn2 Cl2 2.81(4) 2_655
Mn3 O7 1.893(4) .
Mn3 O2 1.903(4) 3_665
Mn3 O6 1.908(4) .
Mn3 O2 1.918(4) .
Mn3 N11 2.399(6) .
Mn3 N21 2.415(9) .
Mn3 Cl2 2.75(4) .
Mn4 O8 2.206(5) .
Mn4 O7 2.212(4) 2_655
Mn4 N1 2.238(7) .
Mn4 O5 2.251(5) .
Mn4 O2 2.300(4) .
Mn4 O3 2.301(4) .
Mn4 O6 2.361(5) .
O1 Mn2 1.9105(17) 3_665
O1 Mn2 1.9105(17) 2_655
O2 Mn3 1.903(4) 2_655
O3 C1 1.370(8) .
C1 C6 1.387(10) .
C1 C2 1.419(9) .
C2 C3 1.396(10) .
C2 C7 1.485(10) .
C3 C4 1.415(11) .
C3 H3A 0.9500 .
C4 C5 1.407(11) .
C4 C9 1.477(10) .
C5 C6 1.364(10) .
C5 H5A 0.9500 .
C6 C8 1.510(9) .
C7 O4 1.410(8) .
C7 H7A 0.9900 .
C7 H7B 0.9900 .
C8 O5 1.448(9) .
C8 H8A 0.9900 .
C8 H8B 0.9900 .
O5 H5 0.99(3) .
C9 H9A 0.9800 .
C9 H9B 0.9800 .
C9 H9C 0.9800 .
O6 C10 1.360(8) .
C10 C11 1.380(9) .
C10 C15 1.399(9) .
C11 C12 1.369(10) .
C11 C17 1.516(10) .
C12 C13 1.383(11) .
C12 H12A 0.9500 .
C13 C14 1.411(11) .
C13 C18 1.535(12) .
C14 C15 1.381(10) .
C14 H14A 0.9500 .
C15 C16 1.494(9) .
C16 O7 1.439(8) .
C16 H16A 0.9900 .
C16 H16B 0.9900 .
O7 Mn4 2.212(4) 3_665
C17 O8 1.436(9) .
C17 H17A 0.9900 .
C17 H17B 0.9900 .
O8 H8 1.02(3) .
C18 H18A 0.9800 .
C18 H18B 0.9800 .
C18 H18C 0.9800 .
N11 N12 1.120(11) .
N11 Mn3 2.399(6) 3_665
N11 Mn3 2.399(6) 2_655
N12 N13 1.170(13) .
N21 N22 1.106(10) .
N21 Mn2 2.456(9) 3_665
N22 N23 1.195(10) .
Cl2 Mn2 2.81(4) 3_665
N1 C19 1.167(11) .
C19 C20 1.482(15) .
C20 H20A 0.9800 .
C20 H20B 0.9800 .
C20 H20C 0.9800 .
O21 C21 1.577(17) .
O31B C31B 1.597(19) .

loop_
_geom_hbond_atom_site_label_D
_geom_hbond_atom_site_label_H
_geom_hbond_atom_site_label_A
_geom_hbond_distance_DH
_geom_hbond_distance_HA
_geom_hbond_distance_DA
_geom_hbond_angle_DHA
O5 H5 O21 0.99(3) 1.86(3) 2.804(12) 159(6)
O8 H8 Cl31 1.02(3) 2.01(3) 2.99(2) 160(6)
O8 H8 O31B 1.02(3) 1.83(5) 2.745(12) 147(7)

loop_
_platon_squeeze_void_nr
_platon_squeeze_void_average_x
_platon_squeeze_void_average_y
_platon_squeeze_void_average_z
_platon_squeeze_void_volume
_platon_squeeze_void_count_electrons
_platon_squeeze_void_content
1 0.000 0.000 0.500 383.4 98.4 '5 MeOH (= 90 e)'
2 0.333 0.667 0.167 385.1 99.5 '5 MeOH (= 90 e)'
3 0.667 0.333 -0.167 385.0 99.5 '5 MeOH (= 90 e)'
